data_7237987
loop_
_publ_author_name
'Zhang, Qing'
'Sun, Shuaiqiang'
'Chung, Won Jae'
'Yoon, Sung Joon'
'Wang, Yaxiong'
'Guo, Runda'
'Ye, Shaofeng'
'Lee, Jun Yeob'
'Wang, Lei'

_publ_section_title
;
 Highly efficient TADF OLEDs with low efficiency roll-off based on novel
 acridine--carbazole hybrid donor-substituted pyrimidine derivatives
;
_journal_issue 39
_journal_name_full 'Journal of Materials Chemistry C'
_journal_page_first 12248
_journal_paper_doi 10.1039/C9TC04284A
_journal_volume 7
_journal_year 2019
_chemical_formula_moiety 'C49 H36 N4'
_chemical_formula_sum 'C49 H36 N4'
_chemical_formula_weight 680.82
_chemical_name_systematic 23AcCz-PM
_space_group_crystal_system monoclinic
_space_group_IT_number 14
_space_group_name_Hall '-P 2ybc'
_space_group_name_H-M_alt 'P 1 21/c 1'
_atom_sites_solution_hydrogens geom
_atom_sites_solution_primary dual
_audit_creation_date 2019-05-10
_audit_creation_method
;
Olex2 1.2
(compiled 2017.08.10 svn.r3458 for OlexSys, GUI svn.r5506)
;
_audit_update_record
;
2019-05-11 deposited with the CCDC.	2019-09-15 downloaded from the CCDC.
;
_cell_angle_alpha 90
_cell_angle_beta 107.7880(10)
_cell_angle_gamma 90
_cell_formula_units_Z 4
_cell_length_a 15.36270(10)
_cell_length_b 14.61580(10)
_cell_length_c 16.73570(10)
_cell_measurement_reflns_used 25883
_cell_measurement_temperature 100.00(10)
_cell_measurement_theta_max 73.6370
_cell_measurement_theta_min 3.0200
_cell_volume 3578.16(4)
_computing_cell_refinement 'CrysAlisPro 1.171.39.28b (Rigaku OD, 2015)'
_computing_data_collection 'CrysAlisPro 1.171.39.28b (Rigaku OD, 2015)'
_computing_data_reduction 'CrysAlisPro 1.171.39.28b (Rigaku OD, 2015)'
_computing_molecular_graphics 'Olex2 (Dolomanov et al., 2009)'
_computing_publication_material 'Olex2 (Dolomanov et al., 2009)'
_computing_structure_refinement 'ShelXL (Sheldrick, 2015)'
_computing_structure_solution 'ShelXT (Sheldrick, 2015)'
_diffrn_ambient_environment N~2~
_diffrn_ambient_temperature 100.00(10)
_diffrn_detector 'CCD plate'
_diffrn_measured_fraction_theta_full 1.000
_diffrn_measured_fraction_theta_max 0.986
_diffrn_measurement_details
;
List of Runs (angles in degrees, time in seconds):

  # Type    Start    End  Width  t~exp~   \w     \q     \k     \f   Frames
#--------------------------------------------------------------------------
  1  \w    -19.00  30.00   0.50    0.50    --    0.00 -82.00   0.00   98
  2  \w    -17.00  15.00   0.50    0.50    --    0.00 -82.00 -60.00   64
  3  \w     44.00  89.00   0.50    0.50    --    0.00  38.00 -30.00   90
  4  \w    -32.00  31.00   0.50    0.50    --    0.00 -82.00-180.00  126
  5  \w    -12.00  30.00   0.50    0.50    --    0.00 -82.00-120.00   84
  6  \w    -17.00  22.00   0.50    0.50    --    0.00  38.00 -30.00   78
  7  \w     56.00  84.00   0.50    0.50    --    0.00  38.00   0.00   56
  8  \w     73.00 175.00   0.50    0.50    --   94.60  15.00  60.00  204
  9  \w     43.00  69.00   0.50    0.50    --   94.60 -82.00 120.00   52
 10  \w     74.00 113.00   0.50    0.50    --   94.60 -82.00-150.00   78
 11  \w     77.00 103.00   0.50    0.50    --   94.60 -82.00 120.00   52
 12  \w      5.00 113.00   0.50    0.50    --   94.60 -45.00 150.00  216
 13  \w     87.00 125.00   0.50    0.50    --   94.60 -82.00   0.00   76
 14  \w     35.00 117.00   0.50    0.50    --   94.60 -61.00 150.00  164
 15  \w     58.00 106.00   0.50    0.50    --   94.60 -82.00-120.00   96
 16  \w     24.00 125.00   0.50    0.50    --   94.60 -82.00 -60.00  202
 17  \w     41.00 119.00   0.50    0.50    --   94.60 -82.00  90.00  156
 18  \w     68.00 104.00   0.50    0.50    --   94.60 -82.00 150.00   72
 19  \w     71.00 170.00   0.50    0.50    --   94.60  15.00 150.00  198
 20  \w     90.00 122.00   0.50    0.50    --   94.60  82.00-120.00   64
 21  \w     66.00 119.00   0.50    0.50    --   94.60 -82.00  30.00  106
 22  \w      5.00 109.00   0.50    0.50    --   94.60 -61.00 -60.00  208
 23  \w      6.00 108.00   0.50    0.50    --   94.60 -30.00 -60.00  204
 24  \w     16.00  41.00   0.50    0.50    --   94.60 -82.00-150.00   50
 25  \w     13.00 109.00   0.50    0.50    --   94.60 -30.00  30.00  192
;
_diffrn_measurement_device 'four-circle diffractometer'
_diffrn_measurement_device_type 'XtaLAB AFC12 (RINC): Kappa single'
_diffrn_measurement_method '\w scans'
_diffrn_orient_matrix_type 'CrysAlisPro convention (1999,Acta A55,543-557)'
_diffrn_orient_matrix_UB_11 -0.0259516000
_diffrn_orient_matrix_UB_12 0.0447221000
_diffrn_orient_matrix_UB_13 0.0729911000
_diffrn_orient_matrix_UB_21 -0.0921454000
_diffrn_orient_matrix_UB_22 0.0303622000
_diffrn_orient_matrix_UB_23 -0.0615333000
_diffrn_orient_matrix_UB_31 -0.0437959000
_diffrn_orient_matrix_UB_32 -0.0905216000
_diffrn_orient_matrix_UB_33 0.0152618000
_diffrn_radiation_monochromator graphite
_diffrn_radiation_probe x-ray
_diffrn_radiation_type CuK\a
_diffrn_radiation_wavelength 1.54184
_diffrn_reflns_av_R_equivalents 0.0348
_diffrn_reflns_av_unetI/netI 0.0228
_diffrn_reflns_Laue_measured_fraction_full 1.000
_diffrn_reflns_Laue_measured_fraction_max 0.986
_diffrn_reflns_limit_h_max 18
_diffrn_reflns_limit_h_min -18
_diffrn_reflns_limit_k_max 15
_diffrn_reflns_limit_k_min -18
_diffrn_reflns_limit_l_max 20
_diffrn_reflns_limit_l_min -20
_diffrn_reflns_number 41065
_diffrn_reflns_point_group_measured_fraction_full 1.000
_diffrn_reflns_point_group_measured_fraction_max 0.986
_diffrn_reflns_theta_full 67.684
_diffrn_reflns_theta_max 73.963
_diffrn_reflns_theta_min 3.021
_diffrn_source 'fine-focus sealed X-ray tube'
_diffrn_source_type 'Enhance (Cu) X-ray Source'
_exptl_absorpt_coefficient_mu 0.572
_exptl_absorpt_correction_T_max 1.00000
_exptl_absorpt_correction_T_min 0.72063
_exptl_absorpt_correction_type multi-scan
_exptl_absorpt_process_details
;
CrysAlisPro 1.171.39.28b (Rigaku Oxford Diffraction, 2015)
Empirical absorption correction using spherical harmonics,
 implemented in SCALE3 ABSPACK scaling algorithm.
;
_exptl_crystal_colour 'clear light'
_exptl_crystal_colour_lustre clear
_exptl_crystal_colour_modifier light
_exptl_crystal_density_diffrn 1.264
_exptl_crystal_description needle
_exptl_crystal_F_000 1432
_refine_diff_density_max 0.194
_refine_diff_density_min -0.227
_refine_diff_density_rms 0.040
_refine_ls_extinction_method none
_refine_ls_goodness_of_fit_ref 1.025
_refine_ls_hydrogen_treatment constr
_refine_ls_matrix_type full
_refine_ls_number_parameters 480
_refine_ls_number_reflns 7160
_refine_ls_number_restraints 0
_refine_ls_restrained_S_all 1.025
_refine_ls_R_factor_all 0.0401
_refine_ls_R_factor_gt 0.0377
_refine_ls_shift/su_max 0.001
_refine_ls_shift/su_mean 0.000
_refine_ls_structure_factor_coef Fsqd
_refine_ls_weighting_details 'w=1/[\s^2^(Fo^2^)+(0.0430P)^2^+1.3221P] where P=(Fo^2^+2Fc^2^)/3'
_refine_ls_weighting_scheme calc
_refine_ls_wR_factor_gt 0.0928
_refine_ls_wR_factor_ref 0.0944
_reflns_Friedel_coverage 0.000
_reflns_number_gt 6652
_reflns_number_total 7160
_reflns_threshold_expression 'I > 2\s(I)'
_cod_data_source_file c9tc04284a2.cif
_cod_data_source_block 20190510_23accz-pm
_cod_database_code 7237987
_shelx_shelxl_version_number 2014/7
_shelx_space_group_comment
;
The symmetry employed for this shelxl refinement is uniquely defined
by the following loop, which should always be used as a source of
symmetry information in preference to the above space-group names.
They are only intended as comments.
;
_reflns_odcompleteness_completeness 99.99
_reflns_odcompleteness_iscentric 1
_reflns_odcompleteness_theta 66.97
_olex2_refinement_description
;
1. Fixed Uiso
 At 1.2 times of:
  All C(H) groups
 At 1.5 times of:
  All C(H,H,H) groups
2.a Aromatic/amide H refined with riding coordinates:
 C33(H33), C32(H32), C43(H43), C8(H8), C27(H27), C46(H46), C24(H24), C25(H25),
 C37(H37), C44(H44), C41(H41), C45(H45), C26(H26), C4(H4), C15(H15), C19(H19),
 C38(H38), C5(H5), C21(H21), C11(H11), C20(H20), C3(H3), C18(H18), C14(H14),
 C2(H2), C39(H39), C13(H13), C40(H40), C1(H1), C12(H12)
2.b Idealised Me refined as rotating group:
 C48(H48A,H48B,H48C), C49(H49A,H49B,H49C)
;
_olex2_submission_special_instructions 'No special instructions were received'
_oxdiff_exptl_absorpt_empirical_details
;
Empirical correction (ABSPACK) includes:
- Absorption correction using spherical harmonics
- Frame scaling
;
_oxdiff_exptl_absorpt_empirical_full_max 1.419
_oxdiff_exptl_absorpt_empirical_full_min 0.715

loop_
_space_group_symop_operation_xyz
'x, y, z'
'-x, y+1/2, -z+1/2'
'-x, -y, -z'
'x, -y-1/2, z-1/2'

loop_
_atom_site_label
_atom_site_type_symbol
_atom_site_fract_x
_atom_site_fract_y
_atom_site_fract_z
_atom_site_U_iso_or_equiv
_atom_site_adp_type
_atom_site_occupancy
_atom_site_site_symmetry_order
_atom_site_calc_flag
_atom_site_refinement_flags_posn
N4 N 0.03558(6) 0.09449(6) 0.16984(6) 0.0217(2) Uani 1 1 d .
N3 N 0.27949(6) 0.03631(6) 0.43467(6) 0.02134(19) Uani 1 1 d .
N1 N 0.64212(6) 0.42672(6) 0.34056(6) 0.0228(2) Uani 1 1 d .
N2 N 0.50728(6) 0.38109(6) 0.37265(6) 0.0227(2) Uani 1 1 d .
C35 C 0.07560(7) 0.05966(7) 0.25055(7) 0.0210(2) Uani 1 1 d .
C42 C -0.05410(7) 0.06211(7) 0.14056(7) 0.0202(2) Uani 1 1 d .
C23 C 0.29502(7) 0.02175(7) 0.52149(6) 0.0206(2) Uani 1 1 d .
C33 C 0.03925(8) -0.04040(7) 0.35036(7) 0.0216(2) Uani 1 1 d .
H33 H -0.0025 -0.0767 0.3661 0.026 Uiso 1 1 calc R
C47 C -0.07129(7) 0.00611(7) 0.20312(6) 0.0203(2) Uani 1 1 d .
C31 C 0.19011(7) 0.02513(7) 0.37915(7) 0.0205(2) Uani 1 1 d .
C32 C 0.16486(8) 0.06992(8) 0.30195(7) 0.0222(2) Uani 1 1 d .
H32 H 0.2065 0.1055 0.2855 0.027 Uiso 1 1 calc R
C22 C 0.33914(7) 0.10011(8) 0.41161(6) 0.0209(2) Uani 1 1 d .
C36 C 0.07762(7) 0.15530(7) 0.12628(7) 0.0205(2) Uani 1 1 d .
C30 C 0.12796(8) -0.03256(7) 0.40337(7) 0.0211(2) Uani 1 1 d .
C28 C 0.23498(8) -0.03444(7) 0.54796(7) 0.0215(2) Uani 1 1 d .
C17 C 0.45982(7) 0.22468(7) 0.37527(6) 0.0209(2) Uani 1 1 d .
C34 C 0.01165(7) 0.00566(7) 0.27342(6) 0.0203(2) Uani 1 1 d .
C16 C 0.52460(7) 0.29301(8) 0.35988(6) 0.0214(2) Uani 1 1 d .
C43 C -0.12128(8) 0.08040(8) 0.06490(7) 0.0229(2) Uani 1 1 d .
H43 H -0.1098 0.1189 0.0250 0.027 Uiso 1 1 calc R
C9 C 0.56636(8) 0.44393(8) 0.36205(6) 0.0222(2) Uani 1 1 d .
C8 C 0.59983(8) 0.26902(8) 0.33529(7) 0.0233(2) Uani 1 1 d .
H8 H 0.6109 0.2083 0.3248 0.028 Uiso 1 1 calc R
C27 C 0.24787(8) -0.04185(8) 0.63385(7) 0.0250(2) Uani 1 1 d .
H27 H 0.2066 -0.0760 0.6523 0.030 Uiso 1 1 calc R
C46 C -0.15708(8) -0.03466(8) 0.18737(7) 0.0235(2) Uani 1 1 d .
H46 H -0.1695 -0.0725 0.2273 0.028 Uiso 1 1 calc R
C29 C 0.16491(8) -0.09089(8) 0.48243(7) 0.0240(2) Uani 1 1 d .
C6 C 0.74337(8) 0.31798(8) 0.30622(7) 0.0237(2) Uani 1 1 d .
C24 C 0.36887(8) 0.06323(8) 0.58070(7) 0.0236(2) Uani 1 1 d .
H24 H 0.4097 0.0988 0.5629 0.028 Uiso 1 1 calc R
C25 C 0.38181(8) 0.05183(8) 0.66579(7) 0.0260(2) Uani 1 1 d .
H25 H 0.4317 0.0789 0.7048 0.031 Uiso 1 1 calc R
C37 C 0.11819(8) 0.23581(8) 0.16447(7) 0.0235(2) Uani 1 1 d .
H37 H 0.1190 0.2496 0.2189 0.028 Uiso 1 1 calc R
C7 C 0.65829(8) 0.33851(8) 0.32678(6) 0.0225(2) Uani 1 1 d .
C44 C -0.20578(8) 0.03918(8) 0.05128(7) 0.0261(2) Uani 1 1 d .
H44 H -0.2517 0.0498 0.0011 0.031 Uiso 1 1 calc R
C41 C 0.07773(8) 0.13448(8) 0.04538(7) 0.0258(2) Uani 1 1 d .
H41 H 0.0525 0.0798 0.0205 0.031 Uiso 1 1 calc R
C45 C -0.22346(8) -0.01809(8) 0.11154(7) 0.0269(2) Uani 1 1 d .
H45 H -0.2806 -0.0454 0.1005 0.032 Uiso 1 1 calc R
C10 C 0.54538(8) 0.54112(8) 0.37427(7) 0.0238(2) Uani 1 1 d .
C26 C 0.32081(8) 0.00043(8) 0.69277(7) 0.0269(2) Uani 1 1 d .
H26 H 0.3284 -0.0059 0.7498 0.032 Uiso 1 1 calc R
C4 C 0.82021(8) 0.37348(8) 0.33766(7) 0.0267(2) Uani 1 1 d .
H4 H 0.8164 0.4262 0.3675 0.032 Uiso 1 1 calc R
C15 C 0.47267(8) 0.56319(8) 0.40429(7) 0.0271(2) Uani 1 1 d .
H15 H 0.4393 0.5168 0.4193 0.033 Uiso 1 1 calc R
C19 C 0.38254(8) 0.25486(8) 0.39404(8) 0.0278(3) Uani 1 1 d .
H19 H 0.3708 0.3173 0.3944 0.033 Uiso 1 1 calc R
C38 C 0.15741(8) 0.29538(8) 0.12083(8) 0.0276(2) Uani 1 1 d .
H38 H 0.1858 0.3485 0.1466 0.033 Uiso 1 1 calc R
C5 C 0.74939(8) 0.24137(8) 0.25846(7) 0.0272(2) Uani 1 1 d .
H5 H 0.6983 0.2047 0.2362 0.033 Uiso 1 1 calc R
C21 C 0.32285(8) 0.19351(8) 0.41222(8) 0.0281(3) Uani 1 1 d .
H21 H 0.2716 0.2148 0.4249 0.034 Uiso 1 1 calc R
C11 C 0.59618(9) 0.61147(8) 0.35361(8) 0.0306(3) Uani 1 1 d .
H11 H 0.6456 0.5976 0.3347 0.037 Uiso 1 1 calc R
C20 C 0.41476(9) 0.06905(8) 0.39172(8) 0.0289(3) Uani 1 1 d .
H20 H 0.4255 0.0065 0.3902 0.035 Uiso 1 1 calc R
C3 C 0.83103(9) 0.21962(9) 0.24396(8) 0.0327(3) Uani 1 1 d .
H3 H 0.8342 0.1691 0.2112 0.039 Uiso 1 1 calc R
C18 C 0.47503(9) 0.13101(8) 0.37391(8) 0.0306(3) Uani 1 1 d .
H18 H 0.5261 0.1095 0.3610 0.037 Uiso 1 1 calc R
C14 C 0.44987(9) 0.65380(9) 0.41189(8) 0.0307(3) Uani 1 1 d .
H14 H 0.4014 0.6681 0.4320 0.037 Uiso 1 1 calc R
C2 C 0.90211(9) 0.35017(9) 0.32457(8) 0.0320(3) Uani 1 1 d .
H2 H 0.9536 0.3864 0.3470 0.038 Uiso 1 1 calc R
C39 C 0.15458(9) 0.27621(9) 0.03911(8) 0.0320(3) Uani 1 1 d .
H39 H 0.1789 0.3175 0.0094 0.038 Uiso 1 1 calc R
C48 C 0.08895(9) -0.12786(10) 0.51494(8) 0.0346(3) Uani 1 1 d .
H48A H 0.0564 -0.0777 0.5295 0.052 Uiso 1 1 calc GR
H48B H 0.1152 -0.1650 0.5637 0.052 Uiso 1 1 calc GR
H48C H 0.0475 -0.1641 0.4721 0.052 Uiso 1 1 calc GR
C13 C 0.49937(9) 0.72299(9) 0.38959(8) 0.0350(3) Uani 1 1 d .
H13 H 0.4833 0.7838 0.3936 0.042 Uiso 1 1 calc R
C40 C 0.11558(9) 0.19549(9) 0.00174(8) 0.0326(3) Uani 1 1 d .
H40 H 0.1147 0.1821 -0.0528 0.039 Uiso 1 1 calc R
C1 C 0.90789(9) 0.27281(10) 0.27802(8) 0.0351(3) Uani 1 1 d .
H1 H 0.9632 0.2569 0.2698 0.042 Uiso 1 1 calc R
C12 C 0.57288(10) 0.70190(9) 0.36134(9) 0.0375(3) Uani 1 1 d .
H12 H 0.6067 0.7487 0.3475 0.045 Uiso 1 1 calc R
C49 C 0.21641(9) -0.17319(8) 0.46013(8) 0.0313(3) Uani 1 1 d .
H49A H 0.1745 -0.2099 0.4181 0.047 Uiso 1 1 calc GR
H49B H 0.2427 -0.2094 0.5095 0.047 Uiso 1 1 calc GR
H49C H 0.2641 -0.1513 0.4390 0.047 Uiso 1 1 calc GR

loop_
_atom_site_aniso_label
_atom_site_aniso_U_11
_atom_site_aniso_U_22
_atom_site_aniso_U_33
_atom_site_aniso_U_23
_atom_site_aniso_U_13
_atom_site_aniso_U_12
N4 0.0217(4) 0.0244(5) 0.0173(4) 0.0038(4) 0.0032(4) -0.0031(4)
N3 0.0218(5) 0.0240(5) 0.0165(4) 0.0023(3) 0.0034(4) -0.0032(4)
N1 0.0241(5) 0.0244(5) 0.0182(4) 0.0009(4) 0.0039(4) -0.0028(4)
N2 0.0242(5) 0.0232(5) 0.0187(4) 0.0016(4) 0.0037(4) -0.0014(4)
C35 0.0236(5) 0.0208(5) 0.0177(5) 0.0016(4) 0.0051(4) -0.0009(4)
C42 0.0206(5) 0.0204(5) 0.0196(5) -0.0009(4) 0.0060(4) -0.0001(4)
C23 0.0243(5) 0.0185(5) 0.0173(5) 0.0011(4) 0.0038(4) 0.0028(4)
C33 0.0247(5) 0.0217(5) 0.0188(5) 0.0010(4) 0.0074(4) -0.0034(4)
C47 0.0225(5) 0.0200(5) 0.0186(5) 0.0001(4) 0.0065(4) 0.0009(4)
C31 0.0216(5) 0.0205(5) 0.0182(5) -0.0006(4) 0.0042(4) -0.0012(4)
C32 0.0227(5) 0.0234(5) 0.0198(5) 0.0019(4) 0.0055(4) -0.0041(4)
C22 0.0207(5) 0.0236(5) 0.0159(5) 0.0015(4) 0.0020(4) -0.0027(4)
C36 0.0201(5) 0.0216(5) 0.0196(5) 0.0033(4) 0.0056(4) 0.0005(4)
C30 0.0257(5) 0.0208(5) 0.0168(5) 0.0008(4) 0.0062(4) -0.0024(4)
C28 0.0246(5) 0.0197(5) 0.0186(5) 0.0016(4) 0.0042(4) 0.0016(4)
C17 0.0223(5) 0.0225(5) 0.0170(5) 0.0009(4) 0.0046(4) -0.0011(4)
C34 0.0214(5) 0.0207(5) 0.0187(5) -0.0004(4) 0.0058(4) -0.0012(4)
C16 0.0231(5) 0.0229(5) 0.0158(5) 0.0022(4) 0.0025(4) -0.0007(4)
C43 0.0250(5) 0.0239(5) 0.0189(5) 0.0017(4) 0.0055(4) 0.0009(4)
C9 0.0237(5) 0.0252(6) 0.0143(5) 0.0019(4) 0.0008(4) -0.0026(4)
C8 0.0251(5) 0.0224(5) 0.0212(5) 0.0008(4) 0.0054(4) -0.0017(4)
C27 0.0297(6) 0.0242(5) 0.0205(5) 0.0035(4) 0.0068(4) 0.0022(5)
C46 0.0231(5) 0.0240(5) 0.0239(5) 0.0018(4) 0.0079(4) -0.0011(4)
C29 0.0279(6) 0.0237(5) 0.0178(5) 0.0035(4) 0.0030(4) -0.0044(4)
C6 0.0267(6) 0.0258(6) 0.0180(5) 0.0050(4) 0.0060(4) -0.0016(4)
C24 0.0250(5) 0.0209(5) 0.0220(5) 0.0010(4) 0.0030(4) -0.0003(4)
C25 0.0289(6) 0.0226(5) 0.0209(5) -0.0023(4) -0.0007(4) 0.0020(5)
C37 0.0258(5) 0.0248(5) 0.0200(5) -0.0009(4) 0.0072(4) -0.0009(4)
C7 0.0245(5) 0.0250(5) 0.0153(5) 0.0016(4) 0.0022(4) -0.0017(4)
C44 0.0227(5) 0.0315(6) 0.0203(5) 0.0021(4) 0.0011(4) 0.0015(5)
C41 0.0297(6) 0.0250(6) 0.0242(6) -0.0045(4) 0.0105(5) -0.0047(5)
C45 0.0207(5) 0.0307(6) 0.0281(6) 0.0006(5) 0.0057(5) -0.0036(5)
C10 0.0255(6) 0.0257(6) 0.0165(5) -0.0004(4) 0.0007(4) -0.0016(4)
C26 0.0344(6) 0.0273(6) 0.0166(5) 0.0006(4) 0.0041(5) 0.0057(5)
C4 0.0292(6) 0.0287(6) 0.0226(5) 0.0034(5) 0.0084(5) -0.0033(5)
C15 0.0263(6) 0.0300(6) 0.0221(5) 0.0007(5) 0.0029(4) -0.0013(5)
C19 0.0285(6) 0.0197(5) 0.0375(6) 0.0010(5) 0.0133(5) 0.0013(5)
C38 0.0305(6) 0.0230(6) 0.0316(6) -0.0032(5) 0.0128(5) -0.0053(5)
C5 0.0319(6) 0.0264(6) 0.0228(5) 0.0034(4) 0.0075(5) -0.0010(5)
C21 0.0243(6) 0.0248(6) 0.0387(7) 0.0012(5) 0.0147(5) 0.0019(5)
C11 0.0333(6) 0.0265(6) 0.0322(6) -0.0017(5) 0.0103(5) -0.0037(5)
C20 0.0323(6) 0.0196(5) 0.0380(7) 0.0014(5) 0.0154(5) 0.0011(5)
C3 0.0429(7) 0.0306(6) 0.0289(6) 0.0045(5) 0.0171(5) 0.0053(5)
C18 0.0306(6) 0.0241(6) 0.0430(7) 0.0015(5) 0.0200(5) 0.0024(5)
C14 0.0288(6) 0.0337(6) 0.0259(6) -0.0046(5) 0.0028(5) 0.0020(5)
C2 0.0281(6) 0.0385(7) 0.0304(6) 0.0080(5) 0.0104(5) -0.0045(5)
C39 0.0387(7) 0.0311(6) 0.0328(6) 0.0014(5) 0.0208(5) -0.0071(5)
C48 0.0350(7) 0.0422(7) 0.0225(6) 0.0101(5) 0.0027(5) -0.0135(6)
C13 0.0374(7) 0.0254(6) 0.0367(7) -0.0065(5) 0.0030(6) 0.0010(5)
C40 0.0405(7) 0.0377(7) 0.0252(6) -0.0039(5) 0.0186(5) -0.0077(6)
C1 0.0341(7) 0.0424(7) 0.0344(7) 0.0106(6) 0.0189(5) 0.0048(6)
C12 0.0424(7) 0.0252(6) 0.0448(8) -0.0029(5) 0.0130(6) -0.0062(5)
C49 0.0430(7) 0.0211(6) 0.0235(6) -0.0001(4) 0.0007(5) -0.0019(5)

loop_
_atom_type_symbol
_atom_type_description
_atom_type_scat_dispersion_real
_atom_type_scat_dispersion_imag
_atom_type_scat_source
C C 0.0181 0.0091 'International Tables Vol C Tables 4.2.6.8 and 6.1.1.4'
H H 0.0000 0.0000 'International Tables Vol C Tables 4.2.6.8 and 6.1.1.4'
N N 0.0311 0.0180 'International Tables Vol C Tables 4.2.6.8 and 6.1.1.4'

loop_
_geom_angle_atom_site_label_1
_geom_angle_atom_site_label_2
_geom_angle_atom_site_label_3
_geom_angle
C35 N4 C36 126.01(9)
C42 N4 C35 108.13(9)
C42 N4 C36 125.82(9)
C23 N3 C22 116.82(9)
C31 N3 C23 118.89(9)
C31 N3 C22 117.95(8)
C9 N1 C7 116.47(10)
C9 N2 C16 117.39(10)
N4 C35 C34 109.33(9)
C32 C35 N4 128.30(10)
C32 C35 C34 122.30(10)
N4 C42 C47 108.87(9)
C43 C42 N4 129.15(10)
C43 C42 C47 121.95(10)
C28 C23 N3 119.42(9)
C24 C23 N3 120.60(10)
C24 C23 C28 119.99(10)
C30 C33 H33 119.6
C30 C33 C34 120.79(10)
C34 C33 H33 119.6
C42 C47 C34 106.68(9)
C46 C47 C42 119.06(10)
C46 C47 C34 134.26(10)
N3 C31 C30 118.90(9)
C32 C31 N3 119.65(10)
C32 C31 C30 121.45(10)
C35 C32 C31 117.83(10)
C35 C32 H32 121.1
C31 C32 H32 121.1
C21 C22 N3 120.25(10)
C20 C22 N3 120.22(10)
C20 C22 C21 119.49(10)
C37 C36 N4 120.14(10)
C41 C36 N4 119.91(10)
C41 C36 C37 119.95(10)
C33 C30 C31 118.76(10)
C33 C30 C29 122.70(10)
C31 C30 C29 118.22(10)
C23 C28 C29 118.52(9)
C27 C28 C23 118.08(10)
C27 C28 C29 123.16(10)
C19 C17 C16 119.30(10)
C19 C17 C18 118.41(10)
C18 C17 C16 122.27(10)
C35 C34 C47 106.99(9)
C33 C34 C35 118.80(10)
C33 C34 C47 134.01(10)
N2 C16 C17 116.11(10)
N2 C16 C8 120.87(10)
C8 C16 C17 123.01(10)
C42 C43 H43 121.2
C44 C43 C42 117.57(10)
C44 C43 H43 121.2
N1 C9 C10 117.29(10)
N2 C9 N1 125.76(11)
N2 C9 C10 116.94(10)
C16 C8 H8 121.0
C16 C8 C7 117.96(11)
C7 C8 H8 121.0
C28 C27 H27 119.1
C26 C27 C28 121.77(11)
C26 C27 H27 119.1
C47 C46 H46 120.4
C45 C46 C47 119.12(10)
C45 C46 H46 120.4
C30 C29 C49 107.87(9)
C28 C29 C30 108.34(9)
C28 C29 C48 112.54(9)
C28 C29 C49 107.09(9)
C48 C29 C30 112.51(10)
C48 C29 C49 108.26(10)
C4 C6 C7 119.97(10)
C5 C6 C7 120.91(10)
C5 C6 C4 119.07(11)
C23 C24 H24 119.8
C25 C24 C23 120.47(11)
C25 C24 H24 119.8
C24 C25 H25 119.9
C26 C25 C24 120.18(11)
C26 C25 H25 119.9
C36 C37 H37 120.2
C38 C37 C36 119.64(10)
C38 C37 H37 120.2
N1 C7 C8 121.52(11)
N1 C7 C6 117.15(10)
C8 C7 C6 121.27(10)
C43 C44 H44 119.3
C43 C44 C45 121.32(10)
C45 C44 H44 119.3
C36 C41 H41 120.1
C40 C41 C36 119.87(11)
C40 C41 H41 120.1
C46 C45 C44 120.94(11)
C46 C45 H45 119.5
C44 C45 H45 119.5
C15 C10 C9 120.14(10)
C15 C10 C11 119.23(11)
C11 C10 C9 120.60(11)
C27 C26 H26 120.3
C25 C26 C27 119.36(10)
C25 C26 H26 120.3
C6 C4 H4 119.9
C2 C4 C6 120.14(12)
C2 C4 H4 119.9
C10 C15 H15 119.8
C14 C15 C10 120.43(12)
C14 C15 H15 119.8
C17 C19 H19 119.5
C21 C19 C17 120.95(11)
C21 C19 H19 119.5
C37 C38 H38 119.8
C39 C38 C37 120.39(11)
C39 C38 H38 119.8
C6 C5 H5 119.8
C3 C5 C6 120.43(12)
C3 C5 H5 119.8
C22 C21 H21 119.9
C19 C21 C22 120.23(11)
C19 C21 H21 119.9
C10 C11 H11 120.0
C12 C11 C10 119.95(12)
C12 C11 H11 120.0
C22 C20 H20 119.9
C22 C20 C18 120.15(11)
C18 C20 H20 119.9
C5 C3 H3 119.9
C1 C3 C5 120.24(12)
C1 C3 H3 119.9
C17 C18 C20 120.76(11)
C17 C18 H18 119.6
C20 C18 H18 119.6
C15 C14 H14 120.0
C13 C14 C15 119.91(12)
C13 C14 H14 120.0
C4 C2 H2 119.8
C4 C2 C1 120.36(12)
C1 C2 H2 119.8
C38 C39 H39 120.1
C40 C39 C38 119.88(11)
C40 C39 H39 120.1
C29 C48 H48A 109.5
C29 C48 H48B 109.5
C29 C48 H48C 109.5
H48A C48 H48B 109.5
H48A C48 H48C 109.5
H48B C48 H48C 109.5
C14 C13 H13 119.9
C14 C13 C12 120.13(12)
C12 C13 H13 119.9
C41 C40 H40 119.9
C39 C40 C41 120.22(11)
C39 C40 H40 119.9
C3 C1 C2 119.68(12)
C3 C1 H1 120.2
C2 C1 H1 120.2
C11 C12 C13 120.31(13)
C11 C12 H12 119.8
C13 C12 H12 119.8
C29 C49 H49A 109.5
C29 C49 H49B 109.5
C29 C49 H49C 109.5
H49A C49 H49B 109.5
H49A C49 H49C 109.5
H49B C49 H49C 109.5

loop_
_geom_bond_atom_site_label_1
_geom_bond_atom_site_label_2
_geom_bond_distance
N4 C35 1.3979(13)
N4 C42 1.3964(14)
N4 C36 1.4234(14)
N3 C23 1.4149(13)
N3 C31 1.4128(14)
N3 C22 1.4402(14)
N1 C9 1.3428(15)
N1 C7 1.3461(15)
N2 C16 1.3447(15)
N2 C9 1.3406(14)
C35 C32 1.3865(15)
C35 C34 1.4015(15)
C42 C47 1.4158(15)
C42 C43 1.3935(15)
C23 C28 1.4040(15)
C23 C24 1.3963(15)
C33 H33 0.9300
C33 C30 1.3852(15)
C33 C34 1.3991(15)
C47 C34 1.4464(15)
C47 C46 1.3962(15)
C31 C32 1.3935(15)
C31 C30 1.4225(15)
C32 H32 0.9300
C22 C21 1.3883(16)
C22 C20 1.3795(16)
C36 C37 1.3923(15)
C36 C41 1.3881(15)
C30 C29 1.5299(15)
C28 C27 1.3940(15)
C28 C29 1.5235(15)
C17 C16 1.4869(15)
C17 C19 1.3894(16)
C17 C18 1.3903(16)
C16 C8 1.3851(16)
C43 H43 0.9300
C43 C44 1.3854(16)
C9 C10 1.4846(16)
C8 H8 0.9300
C8 C7 1.3917(16)
C27 H27 0.9300
C27 C26 1.3909(17)
C46 H46 0.9300
C46 C45 1.3851(16)
C29 C48 1.5289(16)
C29 C49 1.5468(17)
C6 C7 1.4804(16)
C6 C4 1.3961(16)
C6 C5 1.3952(17)
C24 H24 0.9300
C24 C25 1.3865(16)
C25 H25 0.9300
C25 C26 1.3802(17)
C37 H37 0.9300
C37 C38 1.3868(16)
C44 H44 0.9300
C44 C45 1.3996(17)
C41 H41 0.9300
C41 C40 1.3879(17)
C45 H45 0.9300
C10 C15 1.3954(17)
C10 C11 1.3966(17)
C26 H26 0.9300
C4 H4 0.9300
C4 C2 1.3841(17)
C15 H15 0.9300
C15 C14 1.3856(17)
C19 H19 0.9300
C19 C21 1.3813(16)
C38 H38 0.9300
C38 C39 1.3837(17)
C5 H5 0.9300
C5 C3 1.3852(18)
C21 H21 0.9300
C11 H11 0.9300
C11 C12 1.3857(18)
C20 H20 0.9300
C20 C18 1.3909(17)
C3 H3 0.9300
C3 C1 1.383(2)
C18 H18 0.9300
C14 H14 0.9300
C14 C13 1.3834(19)
C2 H2 0.9300
C2 C1 1.391(2)
C39 H39 0.9300
C39 C40 1.3831(18)
C48 H48A 0.9600
C48 H48B 0.9600
C48 H48C 0.9600
C13 H13 0.9300
C13 C12 1.386(2)
C40 H40 0.9300
C1 H1 0.9300
C12 H12 0.9300
C49 H49A 0.9600
C49 H49B 0.9600
C49 H49C 0.9600
